data_2229603
loop_
_publ_author_name
'Mao, Wei'
'Guo, Cheng'
'Wang, Wei'
'Luan, Chang-jun'
'Du, Ren-jun'

_publ_section_title
;
 2-Amino-6-(naphthalen-1-yl)-4-phenylpyridine-3-carbonitrile
;
_journal_coeditor_code BV2172
_journal_issue 4
_journal_name_full 'Acta Crystallographica Section E'
_journal_page_first o853
_journal_paper_doi 10.1107/S1600536811002765
_journal_volume 67
_journal_year 2011
_chemical_formula_iupac 'C22 H15 N3'
_chemical_formula_moiety 'C22 H15 N3'
_chemical_formula_sum 'C22 H15 N3'
_chemical_formula_weight 321.37
_chemical_melting_point 438
_chemical_name_common
;
2-amino-6-(naphthalen-1-yl)-4-phenylnicotinonitrile
;
_chemical_name_systematic
;
2-Amino-6-(naphthalen-1-yl)-4-phenylpyridine-3-carbonitrile
;
_space_group_IT_number 15
_symmetry_cell_setting monoclinic
_symmetry_space_group_name_Hall '-C 2yc'
_symmetry_space_group_name_H-M 'C 1 2/c 1'
_atom_sites_solution_hydrogens geom
_atom_sites_solution_primary direct
_atom_sites_solution_secondary difmap
_audit_creation_method SHELXL-97
_cell_angle_alpha 90.00
_cell_angle_beta 98.26(3)
_cell_angle_gamma 90.00
_cell_formula_units_Z 8
_cell_length_a 11.799(2)
_cell_length_b 17.284(3)
_cell_length_c 17.492(4)
_cell_measurement_reflns_used 25
_cell_measurement_temperature 293(2)
_cell_measurement_theta_max 12
_cell_measurement_theta_min 9
_cell_volume 3530.2(12)
_computing_cell_refinement 'CAD-4 EXPRESS (Enraf--Nonius, 1994)'
_computing_data_collection 'CAD-4 EXPRESS (Enraf--Nonius, 1994)'
_computing_data_reduction 'XCAD4 (Harms & Wocadlo,1995)'
_computing_molecular_graphics 'SHELXTL (Sheldrick, 2008)'
_computing_publication_material 'SHELXTL (Sheldrick, 2008)'
_computing_structure_refinement 'SHELXL97 (Sheldrick, 2008)'
_computing_structure_solution 'SHELXS97 (Sheldrick, 2008)'
_diffrn_ambient_temperature 293(2)
_diffrn_measured_fraction_theta_full 0.995
_diffrn_measured_fraction_theta_max 0.995
_diffrn_measurement_device_type 'Enraf--Nonius CAD-4'
_diffrn_measurement_method \w/2\q
_diffrn_radiation_monochromator graphite
_diffrn_radiation_source 'fine-focus sealed tube'
_diffrn_radiation_type MoK\a
_diffrn_radiation_wavelength 0.71073
_diffrn_reflns_av_R_equivalents 0.0302
_diffrn_reflns_av_sigmaI/netI 0.0423
_diffrn_reflns_limit_h_max 14
_diffrn_reflns_limit_h_min 0
_diffrn_reflns_limit_k_max 20
_diffrn_reflns_limit_k_min 0
_diffrn_reflns_limit_l_max 20
_diffrn_reflns_limit_l_min -21
_diffrn_reflns_number 3367
_diffrn_reflns_theta_full 25.41
_diffrn_reflns_theta_max 25.41
_diffrn_reflns_theta_min 2.10
_diffrn_standards_decay_% 1
_diffrn_standards_interval_count 200
_diffrn_standards_number 3
_exptl_absorpt_coefficient_mu 0.073
_exptl_absorpt_correction_T_max 0.9928
_exptl_absorpt_correction_T_min 0.9785
_exptl_absorpt_correction_type psi-scan
_exptl_absorpt_process_details '(North <i>et al.</i>, 1968)'
_exptl_crystal_colour colorless
_exptl_crystal_density_diffrn 1.209
_exptl_crystal_density_method 'not measured'
_exptl_crystal_description block
_exptl_crystal_F_000 1344
_exptl_crystal_size_max 0.30
_exptl_crystal_size_mid 0.20
_exptl_crystal_size_min 0.10
_refine_diff_density_max 0.130
_refine_diff_density_min -0.132
_refine_ls_extinction_method none
_refine_ls_goodness_of_fit_ref 1.006
_refine_ls_hydrogen_treatment constr
_refine_ls_matrix_type full
_refine_ls_number_parameters 208
_refine_ls_number_reflns 3240
_refine_ls_number_restraints 1
_refine_ls_restrained_S_all 1.006
_refine_ls_R_factor_all 0.1534
_refine_ls_R_factor_gt 0.0659
_refine_ls_shift/su_max 0.000
_refine_ls_shift/su_mean 0.000
_refine_ls_structure_factor_coef Fsqd
_refine_ls_weighting_details 'calc w=1/[\s^2^(Fo^2^)+(0.0500P)^2^+3.8000P] where P=(Fo^2^+2Fc^2^)/3'
_refine_ls_weighting_scheme calc
_refine_ls_wR_factor_gt 0.1307
_refine_ls_wR_factor_ref 0.1795
_reflns_number_gt 1717
_reflns_number_total 3240
_reflns_threshold_expression I>2\s(I)
_cod_data_source_file bv2172.cif
_cod_data_source_block I
_cod_original_sg_symbol_H-M 'C 2/c'
_cod_database_code 2229603
_cod_database_fobs_code 2229603

loop_
_symmetry_equiv_pos_as_xyz
'x, y, z'
'-x, y, -z+1/2'
'x+1/2, y+1/2, z'
'-x+1/2, y+1/2, -z+1/2'
'-x, -y, -z'
'x, -y, z-1/2'
'-x+1/2, -y+1/2, -z'
'x+1/2, -y+1/2, z-1/2'

loop_
_atom_site_type_symbol
_atom_site_label
_atom_site_fract_x
_atom_site_fract_y
_atom_site_fract_z
_atom_site_U_iso_or_equiv
_atom_site_adp_type
_atom_site_calc_flag
_atom_site_refinement_flags
_atom_site_occupancy
_atom_site_disorder_assembly
_atom_site_disorder_group
N N1 0.3542(2) 0.1427(2) 0.69970(17) 0.1156(13) Uani d . 1 . .
C C1 0.0883(3) 0.0618(2) 0.4510(2) 0.1035(13) Uani d . 1 . .
H H1B 0.1191 0.0169 0.4749 0.124 Uiso calc R 1 . .
N N2 0.4951(2) 0.08860(18) 0.64401(14) 0.1002(10) Uani d . 1 . .
H H2A 0.5373 0.0942 0.6880 0.120 Uiso calc R 1 . .
H H2B 0.5231 0.0682 0.6060 0.120 Uiso calc R 1 . .
C C2 0.0113(4) 0.0532(3) 0.3842(3) 0.1361(17) Uani d . 1 . .
H H2C -0.0090 0.0049 0.3630 0.163 Uiso calc R 1 . .
N N3 0.3832(3) 0.0285(2) 0.45458(14) 0.1147(13) Uani d . 1 . .
C C3 -0.0341(4) 0.1219(4) 0.3506(3) 0.1341(17) Uani d . 1 . .
H H3A -0.0854 0.1198 0.3050 0.161 Uiso calc R 1 . .
C C4 -0.0050(5) 0.1915(4) 0.3830(3) 0.1376(17) Uani d . 1 . .
H H4A -0.0356 0.2367 0.3596 0.165 Uiso calc R 1 . .
C C5 0.0720(4) 0.1953(3) 0.4525(3) 0.1277(16) Uani d . 1 . .
H H5A 0.0882 0.2428 0.4765 0.153 Uiso calc R 1 . .
C C6 0.1229(3) 0.1301(3) 0.4846(2) 0.0905(11) Uani d . 1 . .
C C7 0.2017(3) 0.1324(2) 0.55800(18) 0.0783(9) Uani d . 1 . .
C C8 0.1731(3) 0.1668(2) 0.6244(2) 0.0958(12) Uani d . 1 . .
H H8A 0.1027 0.1917 0.6214 0.115 Uiso calc R 1 . .
C C9 0.2443(3) 0.1661(3) 0.6957(2) 0.1076(13) Uani d . 1 . .
C C10 0.3872(3) 0.1114(2) 0.63484(18) 0.0819(10) Uani d U 1 . .
C C11 0.3122(3) 0.10289(18) 0.56551(16) 0.0704(8) Uani d U 1 . .
C C12 0.2128(3) 0.1874(3) 0.7756(3) 0.1025(13) Uani d . 1 . .
C C13 0.1864(3) 0.2620(3) 0.7827(2) 0.0940(12) Uani d . 1 . .
C C14 0.1949(4) 0.3212(3) 0.7187(2) 0.1173(15) Uani d . 1 . .
H H14A 0.2117 0.3065 0.6704 0.141 Uiso calc R 1 . .
C C15 0.1767(4) 0.3959(3) 0.7358(3) 0.115 Uani d . 1 . .
H H15A 0.1869 0.4339 0.6999 0.138 Uiso calc R 1 . .
C C16 0.1480(4) 0.4143(3) 0.7956(3) 0.114 Uani d . 1 . .
H H16A 0.1390 0.4673 0.8020 0.137 Uiso calc R 1 . .
C C17 0.1279(3) 0.3736(2) 0.8516(2) 0.092 Uani d . 1 . .
H H17A 0.0958 0.3958 0.8918 0.110 Uiso calc R 1 . .
C C18 0.1548(3) 0.2920(2) 0.8532(2) 0.0879(11) Uani d . 1 . .
C C19 0.1452(3) 0.2408(3) 0.9156(3) 0.1128(14) Uani d . 1 . .
H H19A 0.1199 0.2579 0.9607 0.135 Uiso calc R 1 . .
C C20 0.1769(4) 0.1602(3) 0.9057(3) 0.1198(14) Uani d . 1 . .
H H20A 0.1759 0.1232 0.9442 0.144 Uiso calc R 1 . .
C C21 0.2098(4) 0.1426(3) 0.8311(3) 0.1124(14) Uani d . 1 . .
H H21A 0.2313 0.0916 0.8237 0.135 Uiso calc R 1 . .
C C22 0.3531(3) 0.0621(2) 0.50320(16) 0.0783(10) Uani d . 1 . .

loop_
_atom_site_aniso_label
_atom_site_aniso_U_11
_atom_site_aniso_U_22
_atom_site_aniso_U_33
_atom_site_aniso_U_12
_atom_site_aniso_U_13
_atom_site_aniso_U_23
N1 0.0609(18) 0.192(3) 0.099(2) -0.014(2) 0.0263(16) -0.087(2)
C1 0.109(3) 0.111(3) 0.077(2) 0.000(2) -0.035(2) 0.003(2)
N2 0.0698(19) 0.171(3) 0.0560(16) 0.0290(19) -0.0046(13) -0.0224(17)
C2 0.162(5) 0.141(4) 0.092(3) -0.015(4) -0.026(3) -0.030(3)
N3 0.134(3) 0.167(3) 0.0374(15) 0.083(2) -0.0051(16) -0.0141(17)
C3 0.124(4) 0.165(5) 0.099(3) 0.035(4) -0.032(3) -0.007(4)
C4 0.121(4) 0.136(5) 0.151(5) 0.008(3) 0.002(4) 0.031(4)
C5 0.103(3) 0.123(4) 0.150(4) 0.016(3) -0.004(3) -0.015(3)
C6 0.067(2) 0.117(3) 0.084(2) 0.024(2) 0.0001(18) -0.036(2)
C7 0.060(2) 0.102(3) 0.072(2) 0.0134(18) 0.0038(16) -0.0270(18)
C8 0.074(2) 0.117(3) 0.094(3) 0.028(2) 0.005(2) -0.040(2)
C9 0.084(3) 0.140(4) 0.101(3) 0.011(2) 0.023(2) -0.042(3)
C10 0.069(2) 0.114(3) 0.0649(19) 0.007(2) 0.0169(15) -0.0229(19)
C11 0.075(2) 0.081(2) 0.0555(17) 0.0086(17) 0.0104(14) -0.0132(15)
C12 0.080(3) 0.119(4) 0.105(3) -0.004(3) 0.006(2) -0.028(3)
C13 0.067(2) 0.119(3) 0.092(3) 0.002(2) -0.0036(19) -0.042(3)
C14 0.112(3) 0.154(4) 0.077(3) 0.022(3) -0.016(2) -0.032(3)
C15 0.115 0.115 0.115 0.000 0.016 0.000
C16 0.114 0.114 0.114 0.000 0.016 0.000
C17 0.092 0.092 0.092 0.000 0.013 0.000
C18 0.0534(19) 0.123(3) 0.081(2) 0.0281(19) -0.0125(17) -0.038(2)
C19 0.083(3) 0.151(4) 0.107(3) -0.019(3) 0.020(2) -0.023(3)
C20 0.114(3) 0.131(4) 0.114(4) -0.032(3) 0.016(3) 0.014(3)
C21 0.095(3) 0.133(4) 0.113(4) -0.024(3) 0.026(3) -0.028(3)
C22 0.082(2) 0.120(3) 0.0287(14) 0.030(2) -0.0034(14) 0.0008(17)

loop_
_atom_type_symbol
_atom_type_description
_atom_type_scat_dispersion_real
_atom_type_scat_dispersion_imag
_atom_type_scat_source
C C 0.0033 0.0016 'International Tables Vol C Tables 4.2.6.8 and 6.1.1.4'
H H 0.0000 0.0000 'International Tables Vol C Tables 4.2.6.8 and 6.1.1.4'
N N 0.0061 0.0033 'International Tables Vol C Tables 4.2.6.8 and 6.1.1.4'

loop_
_geom_angle_atom_site_label_1
_geom_angle_atom_site_label_2
_geom_angle_atom_site_label_3
_geom_angle_site_symmetry_1
_geom_angle_site_symmetry_3
_geom_angle
_geom_angle_publ_flag
C9 N1 C10 . . 117.5(3) ?
C6 C1 C2 . . 125.6(4) ?
C6 C1 H1B . . 117.2 ?
C2 C1 H1B . . 117.2 ?
C10 N2 H2A . . 120.0 ?
C10 N2 H2B . . 120.0 ?
H2A N2 H2B . . 120.0 ?
C1 C2 C3 . . 115.4(4) ?
C1 C2 H2C . . 122.3 ?
C3 C2 H2C . . 122.3 ?
C4 C3 C2 . . 121.4(4) ?
C4 C3 H3A . . 119.3 ?
C2 C3 H3A . . 119.3 ?
C3 C4 C5 . . 119.7(5) ?
C3 C4 H4A . . 120.2 ?
C5 C4 H4A . . 120.2 ?
C6 C5 C4 . . 120.7(5) ?
C6 C5 H5A . . 119.7 ?
C4 C5 H5A . . 119.7 ?
C1 C6 C5 . . 117.0(4) ?
C1 C6 C7 . . 121.0(4) ?
C5 C6 C7 . . 121.6(4) ?
C11 C7 C8 . . 114.5(3) ?
C11 C7 C6 . . 122.6(3) ?
C8 C7 C6 . . 122.8(3) ?
C7 C8 C9 . . 123.7(3) ?
C7 C8 H8A . . 118.2 ?
C9 C8 H8A . . 118.2 ?
N1 C9 C8 . . 119.9(3) ?
N1 C9 C12 . . 112.2(4) ?
C8 C9 C12 . . 127.9(3) ?
N2 C10 N1 . . 113.8(3) ?
N2 C10 C11 . . 123.5(3) ?
N1 C10 C11 . . 122.8(3) ?
C7 C11 C10 . . 120.7(3) ?
C7 C11 C22 . . 121.4(3) ?
C10 C11 C22 . . 117.9(3) ?
C21 C12 C13 . . 119.6(5) ?
C21 C12 C9 . . 126.5(5) ?
C13 C12 C9 . . 113.9(5) ?
C12 C13 C18 . . 121.4(5) ?
C12 C13 C14 . . 122.4(4) ?
C18 C13 C14 . . 116.1(4) ?
C15 C14 C13 . . 116.6(4) ?
C15 C14 H14A . . 121.7 ?
C13 C14 H14A . . 121.7 ?
C16 C15 C14 . . 121.8(5) ?
C16 C15 H15A . . 119.1 ?
C14 C15 H15A . . 119.1 ?
C15 C16 C17 . . 130.1(5) ?
C15 C16 H16A . . 114.9 ?
C17 C16 H16A . . 114.9 ?
C16 C17 C18 . . 119.9(4) ?
C16 C17 H17A . . 120.1 ?
C18 C17 H17A . . 120.1 ?
C19 C18 C13 . . 119.6(4) ?
C19 C18 C17 . . 125.5(4) ?
C13 C18 C17 . . 114.7(4) ?
C18 C19 C20 . . 116.9(4) ?
C18 C19 H19A . . 121.5 ?
C20 C19 H19A . . 121.5 ?
C21 C20 C19 . . 114.6(4) ?
C21 C20 H20A . . 122.7 ?
C19 C20 H20A . . 122.7 ?
C12 C21 C20 . . 127.8(5) ?
C12 C21 H21A . . 116.1 ?
C20 C21 H21A . . 116.1 ?
N3 C22 C11 . . 178.1(4) ?

loop_
_geom_bond_atom_site_label_1
_geom_bond_atom_site_label_2
_geom_bond_site_symmetry_2
_geom_bond_distance
_geom_bond_publ_flag
N1 C9 . 1.351(4) ?
N1 C10 . 1.363(4) ?
C1 C6 . 1.356(5) ?
C1 C2 . 1.382(5) ?
C1 H1B . 0.9300 ?
N2 C10 . 1.320(4) ?
N2 H2A . 0.8600 ?
N2 H2B . 0.8600 ?
C2 C3 . 1.397(6) ?
C2 H2C . 0.9300 ?
N3 C22 . 1.128(4) ?
C3 C4 . 1.353(6) ?
C3 H3A . 0.9300 ?
C4 C5 . 1.410(6) ?
C4 H4A . 0.9300 ?
C5 C6 . 1.359(5) ?
C5 H5A . 0.9300 ?
C6 C7 . 1.473(5) ?
C7 C11 . 1.389(4) ?
C7 C8 . 1.389(4) ?
C8 C9 . 1.399(5) ?
C8 H8A . 0.9300 ?
C9 C12 . 1.542(5) ?
C10 C11 . 1.403(4) ?
C11 C22 . 1.439(4) ?
C12 C21 . 1.247(5) ?
C12 C13 . 1.337(5) ?
C13 C18 . 1.435(5) ?
C13 C14 . 1.532(6) ?
C14 C15 . 1.349(5) ?
C14 H14A . 0.9300 ?
C15 C16 . 1.189(5) ?
C15 H15A . 0.9300 ?
C16 C17 . 1.255(5) ?
C16 H16A . 0.9300 ?
C17 C18 . 1.444(5) ?
C17 H17A . 0.9300 ?
C18 C19 . 1.422(5) ?
C19 C20 . 1.459(6) ?
C19 H19A . 0.9300 ?
C20 C21 . 1.446(6) ?
C20 H20A . 0.9300 ?
C21 H21A . 0.9300 ?

loop_
_geom_hbond_atom_site_label_D
_geom_hbond_atom_site_label_H
_geom_hbond_atom_site_label_A
_geom_hbond_site_symmetry_A
_geom_hbond_distance_DH
_geom_hbond_distance_HA
_geom_hbond_distance_DA
_geom_hbond_angle_DHA
_geom_hbond_publ_flag
N2 H2A N1 2_656 0.86 2.34 3.180(4) 165 yes
N2 H2B N3 5_656 0.86 2.34 3.138(4) 154 yes

loop_
_geom_torsion_atom_site_label_1
_geom_torsion_atom_site_label_2
_geom_torsion_atom_site_label_3
_geom_torsion_atom_site_label_4
_geom_torsion_site_symmetry_1
_geom_torsion_site_symmetry_2
_geom_torsion_site_symmetry_3
_geom_torsion_site_symmetry_4
_geom_torsion
_geom_torsion_publ_flag
C6 C1 C2 C3 . . . . -0.8(7) ?
C1 C2 C3 C4 . . . . -1.1(8) ?
C2 C3 C4 C5 . . . . -0.5(9) ?
C3 C4 C5 C6 . . . . 4.2(8) ?
C2 C1 C6 C5 . . . . 4.3(7) ?
C2 C1 C6 C7 . . . . 177.2(4) ?
C4 C5 C6 C1 . . . . -5.9(7) ?
C4 C5 C6 C7 . . . . -178.7(4) ?
C1 C6 C7 C11 . . . . 62.2(5) ?
C5 C6 C7 C11 . . . . -125.2(4) ?
C1 C6 C7 C8 . . . . -120.2(4) ?
C5 C6 C7 C8 . . . . 52.3(6) ?
C11 C7 C8 C9 . . . . -5.7(6) ?
C6 C7 C8 C9 . . . . 176.6(4) ?
C10 N1 C9 C8 . . . . -7.9(6) ?
C10 N1 C9 C12 . . . . 170.4(4) ?
C7 C8 C9 N1 . . . . 11.3(7) ?
C7 C8 C9 C12 . . . . -166.7(4) ?
C9 N1 C10 N2 . . . . -178.7(4) ?
C9 N1 C10 C11 . . . . -0.1(6) ?
C8 C7 C11 C10 . . . . -2.5(5) ?
C6 C7 C11 C10 . . . . 175.2(4) ?
C8 C7 C11 C22 . . . . 176.9(3) ?
C6 C7 C11 C22 . . . . -5.4(5) ?
N2 C10 C11 C7 . . . . -176.0(3) ?
N1 C10 C11 C7 . . . . 5.5(6) ?
N2 C10 C11 C22 . . . . 4.7(5) ?
N1 C10 C11 C22 . . . . -173.8(3) ?
N1 C9 C12 C21 . . . . -64.7(6) ?
C8 C9 C12 C21 . . . . 113.5(6) ?
N1 C9 C12 C13 . . . . 115.7(4) ?
C8 C9 C12 C13 . . . . -66.2(6) ?
C21 C12 C13 C18 . . . . 0.2(6) ?
C9 C12 C13 C18 . . . . 179.9(3) ?
C21 C12 C13 C14 . . . . 176.4(4) ?
C9 C12 C13 C14 . . . . -3.9(5) ?
C12 C13 C14 C15 . . . . -173.7(4) ?
C18 C13 C14 C15 . . . . 2.7(5) ?
C13 C14 C15 C16 . . . . -4.9(7) ?
C14 C15 C16 C17 . . . . -1.0(8) ?
C15 C16 C17 C18 . . . . 8.9(8) ?
C12 C13 C18 C19 . . . . -3.5(5) ?
C14 C13 C18 C19 . . . . -179.9(3) ?
C12 C13 C18 C17 . . . . -179.6(3) ?
C14 C13 C18 C17 . . . . 4.0(4) ?
C16 C17 C18 C19 . . . . 174.6(4) ?
C16 C17 C18 C13 . . . . -9.6(5) ?
C13 C18 C19 C20 . . . . 4.4(5) ?
C17 C18 C19 C20 . . . . -179.9(3) ?
C18 C19 C20 C21 . . . . -2.5(5) ?
C13 C12 C21 C20 . . . . 2.0(7) ?
C9 C12 C21 C20 . . . . -177.7(4) ?
C19 C20 C21 C12 . . . . -0.8(7) ?
C7 C11 C22 N3 . . . . -68(11) ?
C10 C11 C22 N3 . . . . 111(11) ?

loop_
_cod_related_entry_id
_cod_related_entry_database
_cod_related_entry_code
1 ChemSpider 30656569
